data_8000376
loop_
_publ_author_name
'Andrzejewski, Micha\/l'
'Katrusiak, Andrzej'

_publ_section_title
;
 Piezochromic Porous Metal-Organic Framework.
;
_journal_issue 1
_journal_name_full 'The journal of physical chemistry letters'
_journal_page_first 279
_journal_page_last 284
_journal_paper_doi 10.1021/acs.jpclett.6b02458
_journal_volume 8
_journal_year 2017
_chemical_formula_moiety 'C14 H18 Co N2 O5'
_chemical_formula_sum 'C14 H18 Co N2 O5'
_chemical_formula_weight 353.23
_chemical_name_common AMU1
_chemical_name_systematic
;
Co(1,4-benzenedicarboxylate)(1,4-diazabicyclo[2.2.2]octane)H2O
;
_space_group_crystal_system triclinic
_space_group_IT_number 1
_space_group_name_Hall 'P 1'
_space_group_name_H-M_alt 'P 1'
_atom_sites_solution_hydrogens mixed
_atom_sites_solution_primary direct
_audit_creation_date 2016-07-12
_audit_creation_method
;
Olex2 1.2
(compiled 2016.02.19 svn.r3266 for OlexSys, GUI svn.r5155)
;
_cell_angle_alpha 90.369(11)
_cell_angle_beta 96.279(12)
_cell_angle_gamma 94.712(4)
_cell_formula_units_Z 1
_cell_length_a 5.9012(3)
_cell_length_b 7.0666(3)
_cell_length_c 10.625(3)
_cell_measurement_reflns_used 991
_cell_measurement_temperature 296(2)
_cell_measurement_theta_max 55.834
_cell_measurement_theta_min 5.786
_cell_volume 438.88(13)
_computing_molecular_graphics 'Olex2 (Dolomanov et al., 2009)'
_computing_publication_material 'Olex2 (Dolomanov et al., 2009)'
_computing_structure_refinement 'ShelXL (Sheldrick, 2015)'
_computing_structure_solution 'ShelXS (Sheldrick, 2008)'
_diffrn_ambient_temperature 296(2)
_diffrn_measured_fraction_theta_full 0.270
_diffrn_measured_fraction_theta_max 0.246
_diffrn_measurement_device_type 'multiwire proportional'
_diffrn_measurement_method 'phi and omega scans'
_diffrn_radiation_monochromator graphite
_diffrn_radiation_type MoK\a
_diffrn_radiation_wavelength 0.71073
_diffrn_reflns_av_R_equivalents 0.2092
_diffrn_reflns_av_unetI/netI 0.1740
_diffrn_reflns_Laue_measured_fraction_full 0.270
_diffrn_reflns_Laue_measured_fraction_max 0.246
_diffrn_reflns_limit_h_max 7
_diffrn_reflns_limit_h_min -7
_diffrn_reflns_limit_k_max 9
_diffrn_reflns_limit_k_min -9
_diffrn_reflns_limit_l_max 3
_diffrn_reflns_limit_l_min -3
_diffrn_reflns_number 2827
_diffrn_reflns_point_group_measured_fraction_full 0.270
_diffrn_reflns_point_group_measured_fraction_max 0.246
_diffrn_reflns_theta_full 26.000
_diffrn_reflns_theta_max 27.917
_diffrn_reflns_theta_min 2.893
_exptl_absorpt_coefficient_mu 0.999
_exptl_absorpt_correction_T_max 0.909
_exptl_absorpt_correction_T_min 0.892
_exptl_absorpt_correction_type multi-scan
_exptl_absorpt_process_details
;
Data were collected and reduced by program CrysAlisPro, 
and SCALE3 ABSPACK was used for absorption correction
;
_exptl_crystal_colour orange/yellow
_exptl_crystal_density_diffrn 1.337
_exptl_crystal_description plate
_exptl_crystal_F_000 183
_exptl_crystal_size_max 0.3
_exptl_crystal_size_mid 0.1
_exptl_crystal_size_min 0.1
_refine_diff_density_max 1.752
_refine_diff_density_min -1.695
_refine_diff_density_rms 0.289
_refine_ls_abs_structure_details
;
 Refined as a perfect inversion twin.
;
_refine_ls_abs_structure_Flack 0.5
_refine_ls_extinction_method none
_refine_ls_goodness_of_fit_ref 2.143
_refine_ls_hydrogen_treatment constr
_refine_ls_matrix_type full
_refine_ls_number_parameters 64
_refine_ls_number_reflns 991
_refine_ls_number_restraints 48
_refine_ls_restrained_S_all 2.529
_refine_ls_R_factor_all 0.2813
_refine_ls_R_factor_gt 0.2116
_refine_ls_shift/su_max 0.000
_refine_ls_shift/su_mean 0.000
_refine_ls_structure_factor_coef Fsqd
_refine_ls_weighting_details 'w=1/[\s^2^(Fo^2^)+(0.2000P)^2^] where P=(Fo^2^+2Fc^2^)/3'
_refine_ls_weighting_scheme calc
_refine_ls_wR_factor_gt 0.4565
_refine_ls_wR_factor_ref 0.5278
_reflns_Friedel_coverage 1.000
_reflns_Friedel_fraction_full 0.270
_reflns_Friedel_fraction_max 0.246
_reflns_number_gt 662
_reflns_number_total 991
_reflns_threshold_expression 'I > 2\s(I)'
_cod_data_source_file jz6b02458_si_004.cif
_cod_data_source_block 075GPa_P1
_cod_original_cell_volume 438.86(13)
_cod_database_code 8000376
_shelx_space_group_comment
;
The symmetry employed for this shelxl refinement is uniquely defined
by the following loop, which should always be used as a source of
symmetry information in preference to the above space-group names.
They are only intended as comments.
;
_olex2_refinement_description
;
1. Fixed Uiso
 At 1.2 times of:
  All C(H) groups, All C(H,H) groups
 At 1.5 times of:
  All O(H,H) groups
2. Restrained distances
 O2-C7
 1.25 with sigma of 0.002
 C8-C4
 1.48 with sigma of 0.002
 C1-C7
 1.48 with sigma of 0.002
 C4-C5
 1.38 with sigma of 0.002
 C5-C6
 1.38 with sigma of 0.002
 C6-C1
 1.38 with sigma of 0.002
 C1-C2
 1.38 with sigma of 0.002
 C2-C3
 1.38 with sigma of 0.002
 C3-C4
 1.38 with sigma of 0.002
 C9-N1
 1.46 with sigma of 0.002
 N1-C13
 1.46 with sigma of 0.002
 N1-C11
 1.46 with sigma of 0.002
 C12-N2
 1.46 with sigma of 0.002
 N2-C14
 1.46 with sigma of 0.002
 N2-C10
 1.46 with sigma of 0.002
 C9-C10
 1.52 with sigma of 0.002
 C13-C14
 1.52 with sigma of 0.002
 C11-C12
 1.52 with sigma of 0.002
 O2_$1-C7_$1
 1.25 with sigma of 0.002
 O1_$2-C7_$1
 1.25 with sigma of 0.002
 O4-C8
 1.25 with sigma of 0.002
 O3-C8
 1.25 with sigma of 0.002
 O3-O4
 2.16 with sigma of 0.002
 N1-C9
 1.48 with sigma of 0.002
 N1-C11
 1.48 with sigma of 0.002
 N1-C13
 1.48 with sigma of 0.002
 N2-C14
 1.48 with sigma of 0.002
 N2-C12
 1.48 with sigma of 0.002
 C10-N2
 1.48 with sigma of 0.002
 C9-C10
 1.52 with sigma of 0.002
 C14-C13
 1.52 with sigma of 0.002
 C12-C11
 1.52 with sigma of 0.002
 O1_$2-O2_$1
 2.16 with sigma of 0.002
 C5_$3-C8_$3 \\sim C8_$3-C3_$3
 with sigma of 0.02
 O1_$2-Co1_$2 \\sim Co1_$2-O2_$1
 with sigma of 0.02
 C14-C12 \\sim C12-C10
 with sigma of 0.02
 C9-C13 \\sim C13-C11
 with sigma of 0.02
3. Restrained planarity
 O2, C7, C1, C6, C5, C4, C3, C8, O4, O3, C2
 with sigma of 0.1
4. Uiso/Uaniso restraints and constraints
Uiso(C3) = Uiso(C6) = Uiso(C1) = Uiso(C2) = Uiso(C4) = Uiso(C5) = Uiso(C8)
Uiso(O3) = Uiso(O4) = Uiso(O2) = Uiso(O1)
Uiso(C9) = Uiso(C10) = Uiso(C14) = Uiso(C13) = Uiso(C12) = Uiso(C11)
5.a Rotating group:
 O1W(H1WA,H1WB)
5.b Secondary CH2 refined with riding coordinates:
 C11(H11,H11B), C9(H9A,H9B), C12(H12A,H12), C10(H10A,H10B), C14(H14A,H14B),
 C13(H13A,H13B)
5.c Aromatic/amide H refined with riding coordinates:
 C6(H6), C2(H2), C3(H3), C5(H5)
5.d Fitted hexagon refined as free rotating group:
 C6(C1,C2,C3,C4,C5)
;
_olex2_submission_special_instructions 'No special instructions were received'

loop_
_space_group_symop_operation_xyz
'x, y, z'

loop_
_atom_site_label
_atom_site_type_symbol
_atom_site_fract_x
_atom_site_fract_y
_atom_site_fract_z
_atom_site_U_iso_or_equiv
_atom_site_adp_type
_atom_site_occupancy
_atom_site_site_symmetry_order
_atom_site_calc_flag
_atom_site_refinement_flags_posn
Co1 Co 0.000(3) 0.000(2) 0.001(5) 0.027(3) Uiso 1 1 d D
O1W O 0.341(7) 0.018(7) -0.063(14) 0.045(14) Uiso 1 1 d .
H1WA H 0.4974 0.0734 -0.0010 0.067 Uiso 1 1 d GR
H1WB H 0.3714 0.1085 -0.1419 0.067 Uiso 1 1 d GR
C8 C -0.262(6) -0.021(9) -0.255(3) 0.069(10) Uiso 1 1 d D
C6 C 0.000(7) 0.031(4) -0.561(4) 0.069(10) Uiso 1 1 d D
H6 H 0.1435 0.0604 -0.5885 0.083 Uiso 1 1 calc R
C1 C -0.188(9) -0.017(4) -0.649(3) 0.069(10) Uiso 1 1 d DG
C2 C -0.402(7) -0.061(4) -0.609(4) 0.069(10) Uiso 1 1 d DG
H2 H -0.5280 -0.0935 -0.6678 0.083 Uiso 1 1 calc R
C3 C -0.428(7) -0.056(5) -0.480(5) 0.069(10) Uiso 1 1 d DG
H3 H -0.5709 -0.0855 -0.4534 0.083 Uiso 1 1 calc R
C4 C -0.239(9) -0.008(6) -0.393(3) 0.069(10) Uiso 1 1 d DG
C5 C -0.025(7) 0.036(6) -0.433(4) 0.069(10) Uiso 1 1 d DG
H5 H 0.1006 0.0685 -0.3741 0.083 Uiso 1 1 calc R
C7 C -0.157(5) -0.016(4) -0.786(3) 0.07(3) Uiso 1 1 d D
O2 O -0.290(4) -0.042(5) -0.885(4) 0.033(6) Uiso 1 1 d D
N1 N -0.002(4) 0.324(5) 0.011(3) 0.024(14) Uiso 1 1 d D
N2 N -0.004(4) 0.698(5) -0.001(3) 0.025(14) Uiso 1 1 d D
C11 C -0.238(4) 0.375(4) 0.013(11) 0.034(7) Uiso 1 1 d D
H11 H -0.2971 0.3348 0.0913 0.041 Uiso 1 1 calc R
H11B H -0.3369 0.3153 -0.0576 0.041 Uiso 1 1 calc R
C9 C 0.100(8) 0.396(4) -0.101(4) 0.034(7) Uiso 1 1 d D
H9A H 0.0132 0.3393 -0.1771 0.041 Uiso 1 1 calc R
H9B H 0.2556 0.3607 -0.0984 0.041 Uiso 1 1 calc R
C12 C -0.227(5) 0.590(4) 0.003(6) 0.034(7) Uiso 1 1 d D
H12A H -0.3242 0.6194 -0.0728 0.041 Uiso 1 1 calc R
H12 H -0.2951 0.6385 0.0745 0.041 Uiso 1 1 calc R
C10 C 0.098(8) 0.611(4) -0.105(5) 0.034(7) Uiso 1 1 d D
H10A H 0.2543 0.6652 -0.1044 0.041 Uiso 1 1 calc R
H10B H 0.0150 0.6440 -0.1848 0.041 Uiso 1 1 calc R
C14 C 0.150(8) 0.620(4) 0.100(6) 0.034(7) Uiso 1 1 d D
H14A H 0.1269 0.6828 0.1782 0.041 Uiso 1 1 calc R
H14B H 0.3051 0.6581 0.0828 0.041 Uiso 1 1 calc R
C13 C 0.137(7) 0.408(4) 0.124(5) 0.034(7) Uiso 1 1 d D
H13A H 0.2883 0.3620 0.1331 0.041 Uiso 1 1 calc R
H13B H 0.0646 0.3783 0.2001 0.041 Uiso 1 1 calc R
O1 O 0.054(4) 0.000(6) 0.208(3) 0.033(6) Uiso 1 1 d D
O4 O -0.102(5) -0.001(6) -0.168(5) 0.033(6) Uiso 1 1 d D
O3 O -0.464(4) -0.041(5) -0.229(6) 0.033(6) Uiso 1 1 d D

loop_
_atom_type_symbol
_atom_type_description
_atom_type_scat_dispersion_real
_atom_type_scat_dispersion_imag
_atom_type_scat_source
C C 0.0033 0.0016 'International Tables Vol C Tables 4.2.6.8 and 6.1.1.4'
H H 0.0000 0.0000 'International Tables Vol C Tables 4.2.6.8 and 6.1.1.4'
Co Co 0.3494 0.9721 'International Tables Vol C Tables 4.2.6.8 and 6.1.1.4'
N N 0.0061 0.0033 'International Tables Vol C Tables 4.2.6.8 and 6.1.1.4'
O O 0.0106 0.0060 'International Tables Vol C Tables 4.2.6.8 and 6.1.1.4'

loop_
_geom_angle_atom_site_label_1
_geom_angle_atom_site_label_2
_geom_angle_atom_site_label_3
_geom_angle
_geom_angle_site_symmetry_1
_geom_angle_site_symmetry_3
O1W Co1 O2 164(4) . 1_556
O1W Co1 N1 92.4(15) . .
O2 Co1 N1 92.2(16) 1_556 .
N2 Co1 O1W 89.4(16) 1_545 .
N2 Co1 O2 85.6(15) 1_545 1_556
N2 Co1 N1 178(3) 1_545 .
N2 Co1 O1 90(2) 1_545 .
O1 Co1 O1W 106(4) . .
O1 Co1 O2 58.9(13) . 1_556
O1 Co1 N1 88(2) . .
O4 Co1 O1W 85(4) . .
O4 Co1 O2 110.5(14) . 1_556
O4 Co1 N1 91(2) . .
O4 Co1 N2 91(2) . 1_545
O4 Co1 O1 169.3(18) . .
Co1 O1W H1WA 122.7 . .
Co1 O1W H1WB 117.7 . .
H1WA O1W H1WB 95.6 . .
O4 C8 C4 126(4) . .
O3 C8 C4 114(4) . .
O3 C8 O4 119.5(4) . .
C1 C6 H6 120.0 . .
C1 C6 C5 120.0 . .
C5 C6 H6 120.0 . .
C6 C1 C7 119(3) . .
C2 C1 C6 120.0 . .
C2 C1 C7 121(3) . .
C1 C2 H2 120.0 . .
C1 C2 C3 120.0 . .
C3 C2 H2 120.0 . .
C2 C3 H3 120.0 . .
C4 C3 C2 120.0 . .
C4 C3 H3 120.0 . .
C3 C4 C8 120(3) . .
C3 C4 C5 120.0 . .
C5 C4 C8 120(3) . .
C6 C5 H5 120.0 . .
C4 C5 C6 120.0 . .
C4 C5 H5 120.0 . .
O2 C7 C1 134(3) . .
O2 C7 O1 119.4(4) . 1_554
O1 C7 C1 106(3) 1_554 .
C7 O2 Co1 90.3(10) . 1_554
C11 N1 Co1 110(2) . .
C11 N1 C13 108(3) . .
C9 N1 Co1 106(3) . .
C9 N1 C11 112(6) . .
C9 N1 C13 108(3) . .
C13 N1 Co1 113(3) . .
C12 N2 Co1 117(2) . 1_565
C10 N2 Co1 117(3) . 1_565
C10 N2 C12 105(3) . .
C14 N2 Co1 115(2) . 1_565
C14 N2 C12 105(3) . .
C14 N2 C10 95(4) . .
N1 C11 H11 110.6 . .
N1 C11 H11B 110.6 . .
N1 C11 C12 106(3) . .
H11 C11 H11B 108.7 . .
C12 C11 H11 110.6 . .
C12 C11 H11B 110.6 . .
N1 C9 H9A 109.7 . .
N1 C9 H9B 109.7 . .
N1 C9 C10 110(4) . .
H9A C9 H9B 108.2 . .
C10 C9 H9A 109.7 . .
C10 C9 H9B 109.7 . .
N2 C12 C11 119(3) . .
N2 C12 H12A 107.5 . .
N2 C12 H12 107.5 . .
C11 C12 H12A 107.5 . .
C11 C12 H12 107.5 . .
H12A C12 H12 107.0 . .
N2 C10 C9 115(4) . .
N2 C10 H10A 108.4 . .
N2 C10 H10B 108.4 . .
C9 C10 H10A 108.4 . .
C9 C10 H10B 108.4 . .
H10A C10 H10B 107.5 . .
N2 C14 H14A 107.2 . .
N2 C14 H14B 107.2 . .
N2 C14 C13 121(4) . .
H14A C14 H14B 106.8 . .
C13 C14 H14A 107.2 . .
C13 C14 H14B 107.2 . .
N1 C13 C14 104(4) . .
N1 C13 H13A 111.0 . .
N1 C13 H13B 111.0 . .
C14 C13 H13A 111.0 . .
C14 C13 H13B 111.0 . .
H13A C13 H13B 109.0 . .
C7 O1 Co1 91.0(9) 1_556 .
C8 O4 Co1 150(4) . .

loop_
_geom_bond_atom_site_label_1
_geom_bond_atom_site_label_2
_geom_bond_distance
_geom_bond_site_symmetry_2
Co1 O1W 2.19(7) .
Co1 O2 2.20(4) 1_556
Co1 N1 2.29(4) .
Co1 N2 2.13(4) 1_545
Co1 O1 2.19(5) .
Co1 O4 1.83(7) .
O1W H1WA 1.1122 .
O1W H1WB 1.0841 .
C8 C4 1.480(3) .
C8 O4 1.250(3) .
C8 O3 1.250(3) .
C6 H6 0.9300 .
C6 C1 1.3900 .
C6 C5 1.3900 .
C1 C2 1.3900 .
C1 C7 1.480(3) .
C2 H2 0.9300 .
C2 C3 1.3900 .
C3 H3 0.9300 .
C3 C4 1.3900 .
C4 C5 1.3900 .
C5 H5 0.9300 .
C7 O2 1.250(2) .
C7 O1 1.250(3) 1_554
O2 Co1 2.20(4) 1_554
N1 C11 1.470(2) .
N1 C9 1.470(2) .
N1 C13 1.470(2) .
N2 Co1 2.13(4) 1_565
N2 C12 1.470(2) .
N2 C10 1.470(2) .
N2 C14 1.470(2) .
C11 H11 0.9700 .
C11 H11B 0.9700 .
C11 C12 1.520(2) .
C9 H9A 0.9700 .
C9 H9B 0.9700 .
C9 C10 1.520(2) .
C12 H12A 0.9700 .
C12 H12 0.9700 .
C10 H10A 0.9700 .
C10 H10B 0.9700 .
C14 H14A 0.9700 .
C14 H14B 0.9700 .
C14 C13 1.520(2) .
C13 H13A 0.9700 .
C13 H13B 0.9700 .
O1 C7 1.250(3) 1_556

loop_
_geom_torsion_atom_site_label_1
_geom_torsion_atom_site_label_2
_geom_torsion_atom_site_label_3
_geom_torsion_atom_site_label_4
_geom_torsion
_geom_torsion_site_symmetry_1
_geom_torsion_site_symmetry_4
Co1 N1 C11 C12 -173(5) . .
Co1 N1 C9 C10 178(3) . .
Co1 N1 C13 C14 169(4) . .
Co1 N2 C12 C11 -175(6) 1_565 .
Co1 N2 C10 C9 178(4) 1_565 .
Co1 N2 C14 C13 170(5) 1_565 .
O1W Co1 O4 C8 171(9) . .
C8 C4 C5 C6 174(4) . .
C6 C1 C2 C3 0.0 . .
C6 C1 C7 O2 -175(2) . .
C6 C1 C7 O1 11(3) . 1_554
C1 C6 C5 C4 0.0 . .
C1 C2 C3 C4 0.0 . .
C1 C7 O2 Co1 -179.5(18) . 1_554
C2 C1 C7 O2 3(2) . .
C2 C1 C7 O1 -171(3) . 1_554
C2 C3 C4 C8 -174(4) . .
C2 C3 C4 C5 0.0 . .
C3 C4 C5 C6 0.0 . .
C4 C8 O4 Co1 -178(5) . .
C5 C6 C1 C2 0.0 . .
C5 C6 C1 C7 178.4(13) . .
C7 C1 C2 C3 -178.4(13) . .
O2 Co1 O4 C8 -4(9) 1_556 .
N1 Co1 O4 C8 -97(8) . .
N1 C11 C12 N2 -2(9) . .
N1 C9 C10 N2 -1(5) . .
N2 Co1 O4 C8 81(8) 1_545 .
N2 C14 C13 N1 14(6) . .
C11 N1 C9 C10 59(6) . .
C11 N1 C13 C14 -69(4) . .
C9 N1 C11 C12 -56(8) . .
C9 N1 C13 C14 53(4) . .
C12 N2 C10 C9 -50(5) . .
C12 N2 C14 C13 40(6) . .
C10 N2 C12 C11 54(6) . .
C10 N2 C14 C13 -68(5) . .
C14 N2 C12 C11 -46(7) . .
C14 N2 C10 C9 57(5) . .
C13 N1 C11 C12 64(7) . .
C13 N1 C9 C10 -61(4) . .
O1 Co1 O4 C8 -11(18) . .
O1 C7 O2 Co1 -6(3) 1_554 1_554
O4 C8 C4 C3 172(5) . .
O4 C8 C4 C5 -2(8) . .
O3 C8 C4 C3 -13(7) . .
O3 C8 C4 C5 173(4) . .
O3 C8 O4 Co1 7(12) . .
